data_4317727
loop_
_publ_author_name
'Stephen M. Contakes'
'Sodio C. N. Hsu'
'Thomas B. Rauchfuss'
'Scott R. Wilson'

_publ_section_title
;
 Preparative and Structural Studies on the Carbonyl Cyanides of Iron,
 Manganese, and Ruthenium: Fundamentals Relevant to the Hydrogenases
;
_journal_name_full 'Inorganic Chemistry'
_journal_page_first 1670
_journal_page_last 1678
_journal_paper_doi 10.1021/ic011030l
_journal_volume 41
_journal_year 2002
_chemical_formula_sum 'C9 N4 Na O4 Ru'
_chemical_formula_weight 352.19
_chemical_name_systematic
;
  ?
;
_space_group_IT_number 14
_symmetry_cell_setting monoclinic
_symmetry_space_group_name_Hall '-P 2yn'
_symmetry_space_group_name_H-M 'P 1 21/n 1'
_atom_sites_solution_hydrogens geom
_atom_sites_solution_primary direct
_atom_sites_solution_secondary difmap
_audit_creation_method SHELXL-97
_cell_angle_alpha 90.00
_cell_angle_beta 106.679(8)
_cell_angle_gamma 90.00
_cell_formula_units_Z 4
_cell_length_a 10.488(5)
_cell_length_b 10.395(5)
_cell_length_c 12.870(6)
_cell_measurement_temperature 193(2)
_cell_volume 1344.1(11)
_computing_structure_refinement 'SHELXL-97 (Sheldrick, 1997)'
_computing_structure_solution 'SHELXS-97 (Sheldrick, 1990)'
_diffrn_ambient_temperature 193(2)
_diffrn_measured_fraction_theta_full 0.967
_diffrn_measured_fraction_theta_max 0.967
_diffrn_radiation_monochromator graphite
_diffrn_radiation_source 'fine-focus sealed tube'
_diffrn_radiation_type MoK\a
_diffrn_radiation_wavelength 0.71073
_diffrn_reflns_av_R_equivalents 0.0730
_diffrn_reflns_av_sigmaI/netI 0.0654
_diffrn_reflns_limit_h_max 13
_diffrn_reflns_limit_h_min -10
_diffrn_reflns_limit_k_max 13
_diffrn_reflns_limit_k_min -13
_diffrn_reflns_limit_l_max 17
_diffrn_reflns_limit_l_min -17
_diffrn_reflns_number 10696
_diffrn_reflns_theta_full 28.32
_diffrn_reflns_theta_max 28.32
_diffrn_reflns_theta_min 2.22
_exptl_absorpt_coefficient_mu 1.211
_exptl_crystal_density_diffrn 1.740
_exptl_crystal_density_method 'not measured'
_exptl_crystal_F_000 676
_refine_diff_density_max 0.889
_refine_diff_density_min -0.654
_refine_diff_density_rms 0.138
_refine_ls_extinction_method none
_refine_ls_goodness_of_fit_ref 0.999
_refine_ls_hydrogen_treatment mixed
_refine_ls_matrix_type full
_refine_ls_number_parameters 172
_refine_ls_number_reflns 3234
_refine_ls_number_restraints 0
_refine_ls_restrained_S_all 0.999
_refine_ls_R_factor_all 0.0603
_refine_ls_R_factor_gt 0.0382
_refine_ls_shift/su_max 0.001
_refine_ls_shift/su_mean 0.000
_refine_ls_structure_factor_coef Fsqd
_refine_ls_weighting_details 'calc w=1/[\s^2^(Fo^2^)+(0.0491P)^2^+0.0000P] where P=(Fo^2^+2Fc^2^)/3'
_refine_ls_weighting_scheme calc
_refine_ls_wR_factor_gt 0.0872
_refine_ls_wR_factor_ref 0.0960
_reflns_number_gt 2419
_reflns_number_total 3234
_reflns_threshold_expression >2sigma(I)
_cod_data_source_file ic011030l_5.cif
_cod_data_source_block p37abs
_cod_database_code 4317727

loop_
_symmetry_equiv_pos_as_xyz
'x, y, z'
'-x+1/2, y+1/2, -z+1/2'
'-x, -y, -z'
'x-1/2, -y-1/2, z-1/2'

loop_
_atom_site_label
_atom_site_type_symbol
_atom_site_fract_x
_atom_site_fract_y
_atom_site_fract_z
_atom_site_U_iso_or_equiv
_atom_site_adp_type
_atom_site_occupancy
_atom_site_symmetry_multiplicity
_atom_site_calc_flag
_atom_site_refinement_flags
_atom_site_disorder_assembly
_atom_site_disorder_group
N3 N 0.3732(3) -0.2251(3) 0.6299(2) 0.0272(7) Uani 1 1 d . . .
Na1 Na 0.91205(14) -0.14537(14) 0.98643(11) 0.0235(3) Uani 1 1 d . . .
O3 O 0.4464(3) 0.2699(3) 0.9179(2) 0.0400(7) Uani 1 1 d . . .
C6 C 0.4184(4) 0.1796(4) 0.8695(3) 0.0262(8) Uani 1 1 d . . .
C1 C 0.5730(4) -0.0439(4) 0.8635(3) 0.0249(8) Uani 1 1 d . . .
N1 N 0.6727(3) -0.0863(3) 0.9110(3) 0.0303(8) Uani 1 1 d . . .
O4 O 0.9457(3) 0.0127(3) 0.8693(2) 0.0319(7) Uani 1 1 d . . .
Ru1 Ru 0.38552(3) 0.02352(3) 0.77883(2) 0.01923(11) Uani 1 1 d . . .
N4 N 0.8274(3) -0.0038(3) 0.6897(3) 0.0263(8) Uani 1 1 d . . .
O1 O 0.1094(3) 0.1043(3) 0.6371(2) 0.0405(8) Uani 1 1 d . . .
C7 C 0.9011(4) 0.0578(4) 0.7765(3) 0.0260(9) Uani 1 1 d . . .
N2 N 0.5010(4) 0.1800(3) 0.6101(3) 0.0334(8) Uani 1 1 d . . .
C4 C 0.2097(4) 0.0772(4) 0.6911(3) 0.0242(8) Uani 1 1 d . . .
C2 C 0.4644(4) 0.1200(4) 0.6715(3) 0.0245(8) Uani 1 1 d . . .
C9 C 0.7865(4) 0.0610(5) 0.5843(3) 0.0372(11) Uani 1 1 d . . .
C8 C 0.7815(5) -0.1370(4) 0.6914(3) 0.0365(10) Uani 1 1 d . . .
O2 O 0.2683(3) -0.1411(3) 0.9273(2) 0.0462(8) Uani 1 1 d . . .
C3 C 0.3750(4) -0.1359(4) 0.6821(3) 0.0210(8) Uani 1 1 d . . .
C5 C 0.3100(4) -0.0770(4) 0.8749(3) 0.0277(9) Uani 1 1 d . . .

loop_
_atom_site_aniso_label
_atom_site_aniso_U_11
_atom_site_aniso_U_22
_atom_site_aniso_U_33
_atom_site_aniso_U_23
_atom_site_aniso_U_13
_atom_site_aniso_U_12
N3 0.0331(19) 0.0259(18) 0.0209(16) -0.0036(15) 0.0049(14) 0.0043(14)
Na1 0.0262(8) 0.0241(8) 0.0203(7) 0.0030(6) 0.0069(6) 0.0002(6)
O3 0.0383(18) 0.0344(17) 0.0476(19) -0.0174(15) 0.0128(14) -0.0035(14)
C6 0.022(2) 0.029(2) 0.028(2) -0.0041(18) 0.0084(16) 0.0018(17)
C1 0.031(2) 0.023(2) 0.0221(19) -0.0014(16) 0.0106(17) -0.0019(16)
N1 0.0271(19) 0.034(2) 0.0258(18) -0.0021(16) 0.0006(15) 0.0056(15)
O4 0.0391(18) 0.0314(16) 0.0214(14) 0.0044(12) 0.0027(13) -0.0075(13)
Ru1 0.01922(17) 0.01985(16) 0.01853(16) -0.00216(13) 0.00530(12) 0.00098(13)
N4 0.0288(19) 0.031(2) 0.0190(16) 0.0022(14) 0.0064(14) 0.0018(14)
O1 0.0297(18) 0.051(2) 0.0363(17) -0.0012(15) 0.0021(14) 0.0091(15)
C7 0.028(2) 0.028(2) 0.0228(19) 0.0030(16) 0.0096(17) 0.0010(16)
N2 0.039(2) 0.0312(19) 0.0319(19) 0.0016(16) 0.0139(16) -0.0006(16)
C4 0.026(2) 0.0221(19) 0.025(2) -0.0027(17) 0.0082(17) 0.0004(16)
C2 0.024(2) 0.025(2) 0.0236(19) -0.0034(17) 0.0059(16) -0.0007(16)
C9 0.036(3) 0.056(3) 0.0156(19) 0.008(2) 0.0012(17) 0.004(2)
C8 0.049(3) 0.025(2) 0.033(2) -0.0021(19) 0.008(2) -0.0048(19)
O2 0.057(2) 0.046(2) 0.0430(19) -0.0043(16) 0.0259(17) -0.0159(17)
C3 0.021(2) 0.0232(19) 0.0188(18) 0.0037(16) 0.0049(15) -0.0002(15)
C5 0.030(2) 0.030(2) 0.0231(19) -0.0045(18) 0.0093(17) -0.0073(18)

loop_
_atom_type_symbol
_atom_type_description
_atom_type_scat_dispersion_real
_atom_type_scat_dispersion_imag
_atom_type_scat_source
C C 0.0033 0.0016 'International Tables Vol C Tables 4.2.6.8 and 6.1.1.4'
N N 0.0061 0.0033 'International Tables Vol C Tables 4.2.6.8 and 6.1.1.4'
O O 0.0106 0.0060 'International Tables Vol C Tables 4.2.6.8 and 6.1.1.4'
Na Na 0.0362 0.0249 'International Tables Vol C Tables 4.2.6.8 and 6.1.1.4'
Ru Ru -1.2594 0.8363 'International Tables Vol C Tables 4.2.6.8 and 6.1.1.4'

loop_
_geom_angle_atom_site_label_1
_geom_angle_atom_site_label_2
_geom_angle_atom_site_label_3
_geom_angle
_geom_angle_site_symmetry_1
_geom_angle_site_symmetry_3
_geom_angle_publ_flag
C3 N3 Na1 157.8(3) . 4 ?
O4 Na1 N3 168.91(12) . 4_656 ?
O4 Na1 O4 85.43(11) . 3_757 ?
N3 Na1 O4 86.21(11) 4_656 3_757 ?
O4 Na1 N1 84.08(12) . . ?
N3 Na1 N1 93.62(12) 4_656 . ?
O4 Na1 N1 118.88(12) 3_757 . ?
O4 Na1 N2 92.66(12) . 2_646 ?
N3 Na1 N2 98.04(13) 4_656 2_646 ?
O4 Na1 N2 123.59(13) 3_757 2_646 ?
N1 Na1 N2 116.92(13) . 2_646 ?
O4 Na1 Na1 44.06(8) . 3_757 ?
N3 Na1 Na1 127.19(10) 4_656 3_757 ?
O4 Na1 Na1 41.37(7) 3_757 3_757 ?
N1 Na1 Na1 105.58(11) . 3_757 ?
N2 Na1 Na1 114.63(11) 2_646 3_757 ?
O3 C6 Ru1 174.0(3) . . ?
N1 C1 Ru1 176.6(3) . . ?
C1 N1 Na1 166.3(3) . . ?
C7 O4 Na1 143.5(3) . . ?
C7 O4 Na1 119.8(3) . 3_757 ?
Na1 O4 Na1 94.57(11) . 3_757 ?
C4 Ru1 C5 91.80(17) . . ?
C4 Ru1 C6 94.78(16) . . ?
C5 Ru1 C6 95.73(16) . . ?
C4 Ru1 C3 90.14(15) . . ?
C5 Ru1 C3 89.47(15) . . ?
C6 Ru1 C3 172.72(15) . . ?
C4 Ru1 C2 88.15(16) . . ?
C5 Ru1 C2 176.53(16) . . ?
C6 Ru1 C2 87.73(15) . . ?
C3 Ru1 C2 87.07(15) . . ?
C4 Ru1 C1 175.70(14) . . ?
C5 Ru1 C1 88.97(16) . . ?
C6 Ru1 C1 89.35(15) . . ?
C3 Ru1 C1 85.64(15) . . ?
C2 Ru1 C1 90.83(15) . . ?
C7 N4 C9 120.2(3) . . ?
C7 N4 C8 123.8(3) . . ?
C9 N4 C8 116.0(3) . . ?
O4 C7 N4 126.5(4) . . ?
C2 N2 Na1 165.1(3) . 2_656 ?
O1 C4 Ru1 176.8(3) . . ?
N2 C2 Ru1 175.2(3) . . ?
N3 C3 Ru1 177.9(3) . . ?
O2 C5 Ru1 175.9(4) . . ?

loop_
_geom_bond_atom_site_label_1
_geom_bond_atom_site_label_2
_geom_bond_distance
_geom_bond_site_symmetry_2
_geom_bond_publ_flag
N3 C3 1.142(5) . ?
N3 Na1 2.413(3) 4 ?
Na1 O4 2.324(3) . ?
Na1 N3 2.413(3) 4_656 ?
Na1 O4 2.446(3) 3_757 ?
Na1 N1 2.495(4) . ?
Na1 N2 2.514(4) 2_646 ?
Na1 Na1 3.506(3) 3_757 ?
O3 C6 1.119(5) . ?
C6 Ru1 1.970(4) . ?
C1 N1 1.137(5) . ?
C1 Ru1 2.078(4) . ?
O4 C7 1.243(4) . ?
O4 Na1 2.446(3) 3_757 ?
Ru1 C4 1.947(4) . ?
Ru1 C5 1.952(4) . ?
Ru1 C3 2.056(4) . ?
Ru1 C2 2.062(4) . ?
N4 C7 1.327(5) . ?
N4 C9 1.464(5) . ?
N4 C8 1.468(5) . ?
O1 C4 1.118(5) . ?
N2 C2 1.157(5) . ?
N2 Na1 2.514(4) 2_656 ?
O2 C5 1.122(5) . ?
